data_7212016
loop_
_publ_author_name
'Hao, Zheng-Ming'
'Guo, Cai-Hong'
'Wu, Hai-Shun'
'Zhang, Xian-Ming'

_publ_section_title
;
 Luminescent boracite-like metal--organic frameworks constructed by
 Cu-centered CuCu4 tetrahedra and CuCu3 triangles with an acentric cubic
 superlarge cell
;
_journal_issue 1
_journal_name_full CrystEngComm
_journal_page_first 55
_journal_paper_doi 10.1039/b918159h
_journal_volume 12
_journal_year 2010
_chemical_formula_sum 'C48 H72 Cu31 I4 N96 O32 S32'
_chemical_formula_weight 6009.28
_chemical_name_systematic
;
?
;
_space_group_IT_number 219
_symmetry_cell_setting cubic
_symmetry_space_group_name_Hall 'F -4a 2 3'
_symmetry_space_group_name_H-M 'F -4 3 c'
_atom_sites_solution_hydrogens geom
_atom_sites_solution_primary direct
_atom_sites_solution_secondary difmap
_audit_creation_method SHELXL-97
_cell_angle_alpha 90.00
_cell_angle_beta 90.00
_cell_angle_gamma 90.00
_cell_formula_units_Z 8
_cell_length_a 36.6289(11)
_cell_length_b 36.6289(11)
_cell_length_c 36.6289(11)
_cell_measurement_reflns_used 7202
_cell_measurement_temperature 298(2)
_cell_measurement_theta_max 25.28
_cell_measurement_theta_min 2.22
_cell_volume 49144(3)
_computing_cell_refinement 'SMART (Bruker, 2001)'
_computing_data_collection 'SMART (Bruker, 2001)'
_computing_data_reduction 'SAINT (Bruker, 2001)'
_computing_molecular_graphics 'ORTEP-II (Johnson, 1976)'
_computing_publication_material 'SHELXL-97 (Sheldrick, 1997)'
_computing_structure_refinement 'SHELXL-97 (Sheldrick, 1997)'
_computing_structure_solution 'SHELXS-97 (Sheldrick, 1990)'
_diffrn_ambient_temperature 298(2)
_diffrn_measured_fraction_theta_full 0.999
_diffrn_measured_fraction_theta_max 0.999
_diffrn_measurement_device_type 'Bruker Apex CCD Diffractometer'
_diffrn_measurement_method '\f and \w scan'
_diffrn_radiation_monochromator graphite
_diffrn_radiation_source 'fine-focus sealed tube'
_diffrn_radiation_type MoK\a
_diffrn_radiation_wavelength 0.71073
_diffrn_reflns_av_R_equivalents 0.0480
_diffrn_reflns_av_sigmaI/netI 0.0158
_diffrn_reflns_limit_h_max 45
_diffrn_reflns_limit_h_min -45
_diffrn_reflns_limit_k_max 45
_diffrn_reflns_limit_k_min -45
_diffrn_reflns_limit_l_max 45
_diffrn_reflns_limit_l_min -45
_diffrn_reflns_number 86447
_diffrn_reflns_theta_full 25.99
_diffrn_reflns_theta_max 25.99
_diffrn_reflns_theta_min 1.57
_exptl_absorpt_coefficient_mu 3.452
_exptl_absorpt_correction_T_max 0.6081
_exptl_absorpt_correction_T_min 0.5040
_exptl_absorpt_correction_type empirical
_exptl_absorpt_process_details 'SADABS, sheldrick 1997'
_exptl_crystal_colour yellow
_exptl_crystal_density_diffrn 1.624
_exptl_crystal_density_method 'not measured'
_exptl_crystal_description cubic
_exptl_crystal_F_000 23288
_exptl_crystal_size_max 0.23
_exptl_crystal_size_mid 0.18
_exptl_crystal_size_min 0.16
_platon_squeeze_details
;
;
_refine_diff_density_max 0.690
_refine_diff_density_min -0.553
_refine_diff_density_rms 0.089
_refine_ls_abs_structure_details 'Flack H D (1983), Acta Cryst. A39, 876-881'
_refine_ls_abs_structure_Flack 0.486(16)
_refine_ls_extinction_method none
_refine_ls_goodness_of_fit_ref 1.065
_refine_ls_hydrogen_treatment constr
_refine_ls_matrix_type full
_refine_ls_number_parameters 190
_refine_ls_number_reflns 4039
_refine_ls_number_restraints 20
_refine_ls_restrained_S_all 1.068
_refine_ls_R_factor_all 0.0327
_refine_ls_R_factor_gt 0.0316
_refine_ls_shift/su_max 0.003
_refine_ls_shift/su_mean 0.000
_refine_ls_structure_factor_coef Fsqd
_refine_ls_weighting_details 'calc w=1/[\s^2^(Fo^2^)+(0.0564P)^2^+142.2017P] where P=(Fo^2^+2Fc^2^)/3'
_refine_ls_weighting_scheme calc
_refine_ls_wR_factor_gt 0.0840
_refine_ls_wR_factor_ref 0.0847
_reflns_number_gt 3906
_reflns_number_total 4039
_reflns_threshold_expression >2sigma(I)
_cod_data_source_file b918159h.txt
_cod_data_source_block 3
_cod_original_sg_symbol_H-M F-43c
_cod_database_code 7212016

loop_
_symmetry_equiv_pos_as_xyz
'x, y, z'
'-x, -y, z'
'-x, y, -z'
'x, -y, -z'
'z, x, y'
'z, -x, -y'
'-z, -x, y'
'-z, x, -y'
'y, z, x'
'-y, z, -x'
'y, -z, -x'
'-y, -z, x'
'y+1/2, x+1/2, z+1/2'
'-y+1/2, -x+1/2, z+1/2'
'y+1/2, -x+1/2, -z+1/2'
'-y+1/2, x+1/2, -z+1/2'
'x+1/2, z+1/2, y+1/2'
'-x+1/2, z+1/2, -y+1/2'
'-x+1/2, -z+1/2, y+1/2'
'x+1/2, -z+1/2, -y+1/2'
'z+1/2, y+1/2, x+1/2'
'z+1/2, -y+1/2, -x+1/2'
'-z+1/2, y+1/2, -x+1/2'
'-z+1/2, -y+1/2, x+1/2'
'x, y+1/2, z+1/2'
'-x, -y+1/2, z+1/2'
'-x, y+1/2, -z+1/2'
'x, -y+1/2, -z+1/2'
'z, x+1/2, y+1/2'
'z, -x+1/2, -y+1/2'
'-z, -x+1/2, y+1/2'
'-z, x+1/2, -y+1/2'
'y, z+1/2, x+1/2'
'-y, z+1/2, -x+1/2'
'y, -z+1/2, -x+1/2'
'-y, -z+1/2, x+1/2'
'y+1/2, x+1, z+1'
'-y+1/2, -x+1, z+1'
'y+1/2, -x+1, -z+1'
'-y+1/2, x+1, -z+1'
'x+1/2, z+1, y+1'
'-x+1/2, z+1, -y+1'
'-x+1/2, -z+1, y+1'
'x+1/2, -z+1, -y+1'
'z+1/2, y+1, x+1'
'z+1/2, -y+1, -x+1'
'-z+1/2, y+1, -x+1'
'-z+1/2, -y+1, x+1'
'x+1/2, y, z+1/2'
'-x+1/2, -y, z+1/2'
'-x+1/2, y, -z+1/2'
'x+1/2, -y, -z+1/2'
'z+1/2, x, y+1/2'
'z+1/2, -x, -y+1/2'
'-z+1/2, -x, y+1/2'
'-z+1/2, x, -y+1/2'
'y+1/2, z, x+1/2'
'-y+1/2, z, -x+1/2'
'y+1/2, -z, -x+1/2'
'-y+1/2, -z, x+1/2'
'y+1, x+1/2, z+1'
'-y+1, -x+1/2, z+1'
'y+1, -x+1/2, -z+1'
'-y+1, x+1/2, -z+1'
'x+1, z+1/2, y+1'
'-x+1, z+1/2, -y+1'
'-x+1, -z+1/2, y+1'
'x+1, -z+1/2, -y+1'
'z+1, y+1/2, x+1'
'z+1, -y+1/2, -x+1'
'-z+1, y+1/2, -x+1'
'-z+1, -y+1/2, x+1'
'x+1/2, y+1/2, z'
'-x+1/2, -y+1/2, z'
'-x+1/2, y+1/2, -z'
'x+1/2, -y+1/2, -z'
'z+1/2, x+1/2, y'
'z+1/2, -x+1/2, -y'
'-z+1/2, -x+1/2, y'
'-z+1/2, x+1/2, -y'
'y+1/2, z+1/2, x'
'-y+1/2, z+1/2, -x'
'y+1/2, -z+1/2, -x'
'-y+1/2, -z+1/2, x'
'y+1, x+1, z+1/2'
'-y+1, -x+1, z+1/2'
'y+1, -x+1, -z+1/2'
'-y+1, x+1, -z+1/2'
'x+1, z+1, y+1/2'
'-x+1, z+1, -y+1/2'
'-x+1, -z+1, y+1/2'
'x+1, -z+1, -y+1/2'
'z+1, y+1, x+1/2'
'z+1, -y+1, -x+1/2'
'-z+1, y+1, -x+1/2'
'-z+1, -y+1, x+1/2'

loop_
_atom_site_label
_atom_site_type_symbol
_atom_site_fract_x
_atom_site_fract_y
_atom_site_fract_z
_atom_site_U_iso_or_equiv
_atom_site_adp_type
_atom_site_occupancy
_atom_site_symmetry_multiplicity
_atom_site_calc_flag
_atom_site_refinement_flags
_atom_site_disorder_assembly
_atom_site_disorder_group
Cu1 Cu 0.854189(18) 0.854189(18) 0.354189(18) 0.0393(2) Uani 1 3 d S . .
Cu2 Cu 0.890824(17) 0.915142(15) 0.329433(17) 0.04018(15) Uani 1 1 d . . .
Cu3 Cu 0.953174(16) 0.945451(14) 0.268424(16) 0.03605(14) Uani 1 1 d . . .
Cu4 Cu 1.0000 1.0000 0.2500 0.0294(2) Uani 1 4 d S . .
I1 I 0.903507(8) 0.903507(8) 0.403507(8) 0.03377(12) Uani 1 3 d S . .
S1 S 0.95732(3) 0.96856(3) 0.21126(3) 0.0281(2) Uani 1 1 d . . .
S2 S 0.89885(3) 0.81692(3) 0.33097(3) 0.0371(2) Uani 1 1 d . . .
S3 S 1.0000 1.2500 0.2500 0.0332(5) Uani 1 4 d S . .
S4 S 1.0000 1.0000 0.5000 0.0649(14) Uani 1 12 d S . .
S5 S 0.91442(11) 1.08558(11) 0.41442(11) 0.0673(17) Uani 0.627(7) 3 d SPDU A 1
O4 O 0.9377(3) 1.0623(3) 0.4377(3) 0.165(11) Uani 0.627(7) 3 d SPD A 1
S5' S 0.89590(11) 1.10410(11) 0.39590(11) 0.0356(16) Uani 0.372(7) 3 d SPDU A 2
O4' O 0.8723(2) 1.1277(2) 0.3723(2) 0.061(5) Uani 0.372(7) 3 d SPDU A 2
O1 O 1.02292(11) 1.23841(10) 0.28112(10) 0.0497(9) Uani 1 1 d . . .
O2 O 0.97644(14) 0.97644(14) 0.47644(14) 0.097(3) Uani 1 3 d S . .
O3 O 0.87599(15) 1.07153(15) 0.41008(16) 0.095(2) Uani 1 1 d . . .
N1 N 1.01997(9) 0.93046(10) 0.19639(9) 0.0300(7) Uani 1 1 d . . .
N2 N 1.03156(10) 0.90285(10) 0.17220(9) 0.0324(7) Uani 1 1 d . . .
N3 N 0.97385(10) 0.91510(11) 0.16213(9) 0.0337(8) Uani 1 1 d . . .
H3A H 0.9522 0.9140 0.1531 0.040 Uiso 1 1 calc R . .
N4 N 1.00242(13) 0.86874(13) 0.12535(12) 0.0538(12) Uani 1 1 d . . .
H4A H 1.0214 0.8556 0.1209 0.065 Uiso 1 1 calc R . .
H4B H 0.9827 0.8654 0.1131 0.065 Uiso 1 1 calc R . .
N5 N 0.92559(10) 0.88157(9) 0.30408(10) 0.0322(8) Uani 1 1 d . . .
N6 N 0.95339(10) 0.89261(10) 0.28040(10) 0.0337(8) Uani 1 1 d . . .
N7 N 0.95413(10) 0.83340(10) 0.28426(10) 0.0346(8) Uani 1 1 d . . .
H7A H 0.9602 0.8110 0.2807 0.042 Uiso 1 1 calc R . .
N8 N 0.99779(14) 0.86117(12) 0.24514(13) 0.0583(14) Uani 1 1 d . . .
H8A H 1.0064 0.8808 0.2356 0.070 Uiso 1 1 calc R . .
H8B H 1.0069 0.8403 0.2394 0.070 Uiso 1 1 calc R . .
C1 C 0.98572(11) 0.93712(12) 0.18958(10) 0.0279(8) Uani 1 1 d . . .
C2 C 1.00372(12) 0.89514(13) 0.15207(11) 0.0355(9) Uani 1 1 d . . .
C3 C 0.92690(12) 0.84560(11) 0.30605(11) 0.0312(8) Uani 1 1 d . . .
C4 C 0.96991(12) 0.86309(12) 0.26916(12) 0.0343(9) Uani 1 1 d . . .

loop_
_atom_site_aniso_label
_atom_site_aniso_U_11
_atom_site_aniso_U_22
_atom_site_aniso_U_33
_atom_site_aniso_U_23
_atom_site_aniso_U_13
_atom_site_aniso_U_12
Cu1 0.0393(2) 0.0393(2) 0.0393(2) 0.0067(3) 0.0067(3) 0.0067(3)
Cu2 0.0455(3) 0.0276(3) 0.0474(3) 0.0002(2) 0.0183(3) 0.0029(2)
Cu3 0.0464(3) 0.0268(3) 0.0350(3) 0.0005(2) 0.0138(2) 0.0032(2)
Cu4 0.0294(3) 0.0294(3) 0.0296(5) 0.000 0.000 0.000
I1 0.03377(12) 0.03377(12) 0.03377(12) 0.00193(11) 0.00193(11) 0.00193(11)
S1 0.0272(5) 0.0302(5) 0.0268(5) -0.0001(4) 0.0019(4) 0.0005(4)
S2 0.0435(6) 0.0261(5) 0.0417(6) 0.0019(4) 0.0126(5) -0.0012(4)
S3 0.0493(13) 0.0252(6) 0.0252(6) 0.000 0.000 0.000
S4 0.0649(14) 0.0649(14) 0.0649(14) 0.000 0.000 0.000
S5 0.0673(17) 0.0673(17) 0.0673(17) -0.0287(18) 0.0287(18) -0.0287(18)
O4 0.165(11) 0.165(11) 0.165(11) 0.033(9) -0.033(9) 0.033(9)
S5' 0.0356(16) 0.0356(16) 0.0356(16) -0.0154(15) 0.0154(15) -0.0154(15)
O4' 0.061(5) 0.061(5) 0.061(5) 0.005(5) -0.005(5) 0.005(5)
O1 0.064(2) 0.0391(19) 0.046(2) -0.0046(15) -0.0145(18) 0.0082(17)
O2 0.097(3) 0.097(3) 0.097(3) -0.023(3) -0.023(3) -0.023(3)
O3 0.099(4) 0.089(4) 0.096(4) -0.055(3) 0.062(3) -0.062(3)
N1 0.0237(16) 0.0385(19) 0.0277(17) -0.0062(15) 0.0023(13) -0.0028(14)
N2 0.0297(17) 0.041(2) 0.0264(16) -0.0072(15) -0.0007(14) -0.0020(15)
N3 0.0275(17) 0.048(2) 0.0252(17) -0.0062(15) -0.0070(13) 0.0020(16)
N4 0.037(2) 0.070(3) 0.054(3) -0.040(2) -0.008(2) 0.004(2)
N5 0.038(2) 0.0260(17) 0.0326(18) 0.0011(14) 0.0117(15) 0.0006(15)
N6 0.040(2) 0.0261(17) 0.0351(19) 0.0014(14) 0.0123(15) 0.0028(15)
N7 0.040(2) 0.0232(17) 0.040(2) -0.0005(15) 0.0096(16) 0.0068(15)
N8 0.066(3) 0.031(2) 0.078(3) 0.005(2) 0.043(3) 0.011(2)
C1 0.028(2) 0.035(2) 0.0206(18) 0.0005(16) 0.0040(15) -0.0054(17)
C2 0.032(2) 0.044(2) 0.030(2) -0.0091(19) 0.0024(17) -0.0031(18)
C3 0.039(2) 0.0248(19) 0.030(2) -0.0002(17) -0.0005(18) 0.0034(17)
C4 0.038(2) 0.031(2) 0.034(2) 0.0009(18) 0.0026(19) 0.0038(18)

loop_
_atom_type_symbol
_atom_type_description
_atom_type_scat_dispersion_real
_atom_type_scat_dispersion_imag
_atom_type_scat_source
C C 0.0033 0.0016 'International Tables Vol C Tables 4.2.6.8 and 6.1.1.4'
H H 0.0000 0.0000 'International Tables Vol C Tables 4.2.6.8 and 6.1.1.4'
N N 0.0061 0.0033 'International Tables Vol C Tables 4.2.6.8 and 6.1.1.4'
S S 0.1246 0.1234 'International Tables Vol C Tables 4.2.6.8 and 6.1.1.4'
I I -0.4742 1.8119 'International Tables Vol C Tables 4.2.6.8 and 6.1.1.4'
Cu Cu 0.3201 1.2651 'International Tables Vol C Tables 4.2.6.8 and 6.1.1.4'
O O 0.0106 0.0060 'International Tables Vol C Tables 4.2.6.8 and 6.1.1.4'

loop_
_geom_angle_atom_site_label_1
_geom_angle_atom_site_label_2
_geom_angle_atom_site_label_3
_geom_angle
_geom_angle_site_symmetry_1
_geom_angle_site_symmetry_3
S2 Cu1 S2 117.91(2) 53_554 .
S2 Cu1 S2 117.91(2) 53_554 33_554
S2 Cu1 S2 117.91(2) . 33_554
S2 Cu1 Cu2 90.74(3) 53_554 53_554
S2 Cu1 Cu2 145.48(5) . 53_554
S2 Cu1 Cu2 53.66(4) 33_554 53_554
S2 Cu1 Cu2 53.66(4) 53_554 .
S2 Cu1 Cu2 90.74(3) . .
S2 Cu1 Cu2 145.48(5) 33_554 .
Cu2 Cu1 Cu2 91.85(3) 53_554 .
S2 Cu1 Cu2 145.48(5) 53_554 33_554
S2 Cu1 Cu2 53.66(4) . 33_554
S2 Cu1 Cu2 90.74(3) 33_554 33_554
Cu2 Cu1 Cu2 91.85(3) 53_554 33_554
Cu2 Cu1 Cu2 91.85(3) . 33_554
N5 Cu2 N2 116.47(14) . 87_465
N5 Cu2 S2 110.62(11) . 53_554
N2 Cu2 S2 116.95(12) 87_465 53_554
N5 Cu2 Cu1 87.97(10) . .
N2 Cu2 Cu1 154.98(10) 87_465 .
S2 Cu2 Cu1 52.88(3) 53_554 .
N5 Cu2 I1 104.60(11) . .
N2 Cu2 I1 98.14(10) 87_465 .
S2 Cu2 I1 108.12(3) 53_554 .
Cu1 Cu2 I1 68.72(3) . .
N6 Cu3 N1 118.64(14) . 87_465
N6 Cu3 S1 124.68(11) . .
N1 Cu3 S1 112.91(10) 87_465 .
N6 Cu3 Cu4 140.29(11) . .
N1 Cu3 Cu4 87.52(10) 87_465 .
S1 Cu3 Cu4 56.85(3) . .
S1 Cu4 S1 110.37(2) 87_465 .
S1 Cu4 S1 110.37(2) 87_465 2_775
S1 Cu4 S1 107.69(5) . 2_775
S1 Cu4 S1 107.69(5) 87_465 88_645
S1 Cu4 S1 110.37(2) . 88_645
S1 Cu4 S1 110.37(2) 2_775 88_645
S1 Cu4 Cu3 71.21(3) 87_465 2_775
S1 Cu4 Cu3 155.31(3) . 2_775
S1 Cu4 Cu3 52.00(3) 2_775 2_775
S1 Cu4 Cu3 91.67(3) 88_645 2_775
S1 Cu4 Cu3 52.00(3) 87_465 87_465
S1 Cu4 Cu3 71.21(3) . 87_465
S1 Cu4 Cu3 91.67(3) 2_775 87_465
S1 Cu4 Cu3 155.31(3) 88_645 87_465
Cu3 Cu4 Cu3 93.533(6) 2_775 87_465
S1 Cu4 Cu3 91.67(3) 87_465 .
S1 Cu4 Cu3 52.00(3) . .
S1 Cu4 Cu3 155.31(3) 2_775 .
S1 Cu4 Cu3 71.21(3) 88_645 .
Cu3 Cu4 Cu3 151.25(2) 2_775 .
Cu3 Cu4 Cu3 93.533(6) 87_465 .
S1 Cu4 Cu3 155.31(3) 87_465 88_645
S1 Cu4 Cu3 91.67(3) . 88_645
S1 Cu4 Cu3 71.21(3) 2_775 88_645
S1 Cu4 Cu3 52.00(3) 88_645 88_645
Cu3 Cu4 Cu3 93.533(6) 2_775 88_645
Cu3 Cu4 Cu3 151.25(2) 87_465 88_645
Cu3 Cu4 Cu3 93.533(6) . 88_645
Cu2 I1 Cu2 90.69(2) . 53_554
Cu2 I1 Cu2 90.69(2) . 33_554
Cu2 I1 Cu2 90.69(2) 53_554 33_554
C1 S1 Cu3 102.38(14) . .
C1 S1 Cu4 101.38(14) . .
Cu3 S1 Cu4 71.15(3) . .
C3 S2 Cu1 104.93(15) . .
C3 S2 Cu2 103.07(14) . 33_554
Cu1 S2 Cu2 73.46(4) . 33_554
O1 S3 O1 110.8(3) 90_656 67_663
O1 S3 O1 108.83(17) 90_656 .
O1 S3 O1 108.83(17) 67_663 .
O1 S3 O1 108.83(17) 90_656 28_575
O1 S3 O1 108.83(17) 67_663 28_575
O1 S3 O1 110.8(3) . 28_575
O2 S4 O2 109.5 4_576 .
O2 S4 O2 109.471(3) 4_576 3_756
O2 S4 O2 109.5 . 3_756
O2 S4 O2 109.471(4) 4_576 2_775
O2 S4 O2 109.471(2) . 2_775
O2 S4 O2 109.471(5) 3_756 2_775
O4 S5 O3 113.8(4) . 54_576
O4 S5 O3 113.8(4) . .
O3 S5 O3 104.9(4) 54_576 .
O4 S5 O3 113.8(4) . 36_764
O3 S5 O3 104.9(4) 54_576 36_764
O3 S5 O3 104.9(4) . 36_764
O3 S5' O3 106.4(4) 54_576 36_764
O3 S5' O3 106.4(4) 54_576 .
O3 S5' O3 106.4(4) 36_764 .
O3 S5' O4' 112.4(4) 54_576 .
O3 S5' O4' 112.4(4) 36_764 .
O3 S5' O4' 112.4(4) . .
S5' O3 S5 46.1(3) . .
C1 N1 N2 107.7(3) . .
C1 N1 Cu3 131.2(3) . 88_645
N2 N1 Cu3 121.0(3) . 88_645
C2 N2 N1 106.2(3) . .
C2 N2 Cu2 134.9(3) . 88_645
N1 N2 Cu2 118.0(2) . 88_645
C1 N3 C2 105.1(3) . .
C3 N5 N6 107.2(3) . .
C3 N5 Cu2 127.7(3) . .
N6 N5 Cu2 125.1(3) . .
C4 N6 N5 107.1(4) . .
C4 N6 Cu3 137.7(3) . .
N5 N6 Cu3 114.6(3) . .
C4 N7 C3 106.9(4) . .
N1 C1 N3 109.8(4) . .
N1 C1 S1 127.7(3) . .
N3 C1 S1 122.5(3) . .
N2 C2 N3 111.2(4) . .
N2 C2 N4 126.0(4) . .
N3 C2 N4 122.7(4) . .
N5 C3 N7 108.9(4) . .
N5 C3 S2 127.8(3) . .
N7 C3 S2 123.3(3) . .
N6 C4 N8 126.8(4) . .
N6 C4 N7 109.8(4) . .
N8 C4 N7 123.3(4) . .

loop_
_geom_bond_atom_site_label_1
_geom_bond_atom_site_label_2
_geom_bond_distance
_geom_bond_site_symmetry_2
Cu1 S2 2.2942(11) 53_554
Cu1 S2 2.2942(11) .
Cu1 S2 2.2942(11) 33_554
Cu1 Cu2 2.7582(8) 53_554
Cu1 Cu2 2.7582(8) .
Cu1 Cu2 2.7582(8) 33_554
Cu2 N5 1.999(4) .
Cu2 N2 2.002(4) 87_465
Cu2 S2 2.3178(14) 53_554
Cu2 I1 2.7855(7) .
Cu3 N6 1.985(4) .
Cu3 N1 1.989(3) 87_465
Cu3 S1 2.2635(12) .
Cu3 Cu4 2.7184(6) .
Cu4 S1 2.4050(10) 87_465
Cu4 S1 2.4050(11) .
Cu4 S1 2.4050(11) 2_775
Cu4 S1 2.4050(11) 88_645
Cu4 Cu3 2.7184(6) 2_775
Cu4 Cu3 2.7184(6) 87_465
Cu4 Cu3 2.7184(6) 88_645
I1 Cu2 2.7855(7) 53_554
I1 Cu2 2.7855(7) 33_554
S1 C1 1.743(4) .
S2 C3 1.730(5) .
S2 Cu2 2.3178(14) 33_554
S3 O1 1.478(3) 90_656
S3 O1 1.478(3) 67_663
S3 O1 1.478(3) .
S3 O1 1.478(3) 28_575
S4 O2 1.494(9) 4_576
S4 O2 1.495(9) .
S4 O2 1.494(9) 3_756
S4 O2 1.494(9) 2_775
S5 O4 1.475(16) .
S5 O3 1.507(6) 54_576
S5 O3 1.507(6) .
S5 O3 1.507(6) 36_764
S5' O3 1.491(5) 54_576
S5' O3 1.491(5) 36_764
S5' O3 1.491(5) .
S5' O4' 1.496(15) .
N1 C1 1.302(5) .
N1 N2 1.410(5) .
N1 Cu3 1.989(3) 88_645
N2 C2 1.290(6) .
N2 Cu2 2.002(4) 88_645
N3 C1 1.360(5) .
N3 C2 1.367(6) .
N4 C2 1.377(5) .
N5 C3 1.320(5) .
N5 N6 1.397(5) .
N6 C4 1.306(6) .
N7 C4 1.350(6) .
N7 C3 1.353(6) .
N8 C4 1.349(6) .

loop_
_platon_squeeze_void_nr
_platon_squeeze_void_average_x
_platon_squeeze_void_average_y
_platon_squeeze_void_average_z
_platon_squeeze_void_volume
_platon_squeeze_void_count_electrons
1 0.111 0.000 0.000 87.4 31.2
2 0.389 0.000 0.000 85.5 31.3
3 0.611 0.000 0.000 87.4 31.6
4 0.889 0.000 0.000 85.6 31.0
5 0.000 0.000 0.112 85.0 32.5
6 0.500 0.000 0.112 84.9 32.8
7 0.000 0.000 0.389 85.8 29.7
8 0.500 0.000 0.389 85.8 29.4
9 0.111 0.000 0.501 86.2 31.6
10 0.889 0.000 0.501 84.3 31.3
11 0.389 0.000 0.501 84.4 30.9
12 0.611 0.000 0.501 86.0 31.1
13 0.000 0.000 0.612 84.8 32.8
14 0.500 0.000 0.612 85.0 32.5
15 0.000 0.000 0.888 83.3 29.3
16 0.500 0.000 0.888 83.4 29.8
17 0.250 0.250 0.250 1994.0 344.1
18 0.750 0.250 0.250 1994.4 344.0
19 0.250 0.250 0.750 1994.4 344.0
20 0.750 0.250 0.750 1994.0 344.1
21 0.500 0.113 0.000 82.6 31.4
22 1.000 0.113 0.000 82.6 31.1
23 0.500 0.113 0.500 82.6 31.1
24 0.000 0.113 0.500 82.6 31.4
25 0.000 0.389 0.000 85.7 31.3
26 0.500 0.389 0.000 85.7 31.0
27 1.000 0.389 0.500 85.7 31.0
28 0.500 0.389 0.500 85.7 31.3
29 0.611 0.501 0.000 86.2 31.2
30 0.000 0.501 0.111 86.1 32.9
31 0.500 0.501 0.389 84.6 29.7
32 0.889 0.501 0.500 84.4 31.0
33 0.111 0.501 0.500 86.2 31.2
34 0.500 0.501 0.611 86.1 32.9
35 1.000 0.501 0.889 84.6 29.7
36 0.389 0.501 1.000 84.4 31.0
37 0.113 0.501 0.000 83.7 31.5
38 0.500 0.501 0.113 83.6 32.5
39 1.000 0.501 0.387 82.1 29.3
40 0.387 0.501 0.500 81.8 31.4
41 0.613 0.501 0.500 83.7 31.5
42 0.000 0.501 0.613 83.6 32.5
43 0.500 0.501 0.887 82.1 29.3
44 0.887 0.501 1.000 81.8 31.4
45 0.250 0.750 0.250 1994.4 344.0
46 0.750 0.750 0.250 1994.0 344.1
47 0.250 0.750 0.750 1994.0 344.1
48 0.750 0.750 0.750 1994.4 344.0
49 1.000 0.613 0.000 82.6 31.4
50 0.500 0.613 0.000 82.6 31.1
51 0.000 0.613 0.500 82.6 31.1
52 0.500 0.613 0.500 82.6 31.4
53 0.000 0.887 0.000 80.8 31.0
54 0.500 0.887 0.000 80.8 31.4
55 0.500 0.887 0.500 80.8 31.0
56 1.000 0.887 0.500 80.8 31.4
